data_4336145
loop_
_publ_author_name
'Grzegorz Wesela-Bauman'
'Paulina Cie\'cwierz'
'Krzysztof Durka'
'Sergiusz Luli\'nski'
'Janusz Serwatowski'
'Krzysztof Wo\'zniak'

_publ_contact_author_address
; 
 Crystallochemistry Laboratory 
 Department of Chemistry 
 University of Warsaw 
 Pasteura 1, 02-093 Warszawa, Poland 
 Laboratory of Fine Technologies 
 Department of Chemistry 
 Warsaw University of Technology 
 ul. Noakowskiego 3, 00-664 Warszawa, Poland 
;
_publ_contact_author_email grzegorz.wesela@chem.uw.edu.pl
_publ_contact_author_name 'Grzegorz Wesela-Bauman'
_publ_section_title
;
 Heteroleptic (2-Fluoro-3-pyridyl)arylborinic 8-Oxyquinolinates for the
 Potential Application in Organic Light-Emitting Devices
;
_journal_name_full 'Inorganic Chemistry'
_journal_page_first 10846
_journal_page_last 10859
_journal_paper_doi 10.1021/ic400729t
_journal_volume 52
_journal_year 2013
_chemical_formula_sum 'C20 H13 B F I N2 O'
_chemical_formula_weight 454.03
_space_group_IT_number 14
_symmetry_cell_setting monoclinic
_symmetry_space_group_name_Hall '-P 2yn'
_symmetry_space_group_name_H-M 'P 1 21/n 1'
_atom_sites_solution_hydrogens geom
_atom_sites_solution_primary direct
_atom_sites_solution_secondary difmap
_audit_creation_method SHELXL-97
_cell_angle_alpha 90.00
_cell_angle_beta 90.967(2)
_cell_angle_gamma 90.00
_cell_formula_units_Z 4
_cell_length_a 6.8035(2)
_cell_length_b 14.6623(3)
_cell_length_c 17.1152(4)
_cell_measurement_reflns_used 19709
_cell_measurement_temperature 100(2)
_cell_measurement_theta_max 28.6566
_cell_measurement_theta_min 3.1975
_cell_volume 1707.08(7)
_computing_cell_refinement
;
CrysAlisPro, Oxford Diffraction Ltd.,
Version 1.171.33.66 (release 28-04-2010 CrysAlis171 .NET)
(compiled Apr 28 2010,14:27:37)
;
_computing_data_collection
;
CrysAlisPro, Oxford Diffraction Ltd.,
Version 1.171.33.66 (release 28-04-2010 CrysAlis171 .NET)
(compiled Apr 28 2010,14:27:37)
;
_computing_data_reduction
;
CrysAlisPro, Oxford Diffraction Ltd.,
Version 1.171.33.66 (release 28-04-2010 CrysAlis171 .NET)
(compiled Apr 28 2010,14:27:37)
;
_computing_structure_refinement 'SHELXL-97 (Sheldrick, 1997)'
_computing_structure_solution 'SHELXS-97 (Sheldrick, 1990)'
_diffrn_ambient_temperature 100(2)
_diffrn_detector_area_resol_mean 8.4441
_diffrn_measured_fraction_theta_full 0.998
_diffrn_measured_fraction_theta_max 0.999
_diffrn_measurement_device_type 'Xcalibur, Opal'
_diffrn_measurement_method 'omega scan'
_diffrn_radiation_monochromator graphite
_diffrn_radiation_source 'fine-focus sealed tube'
_diffrn_radiation_type MoK\a
_diffrn_radiation_wavelength 0.71073
_diffrn_reflns_av_R_equivalents 0.0239
_diffrn_reflns_av_sigmaI/netI 0.0126
_diffrn_reflns_limit_h_max 8
_diffrn_reflns_limit_h_min -8
_diffrn_reflns_limit_k_max 18
_diffrn_reflns_limit_k_min -18
_diffrn_reflns_limit_l_max 21
_diffrn_reflns_limit_l_min -21
_diffrn_reflns_number 29596
_diffrn_reflns_theta_full 25.00
_diffrn_reflns_theta_max 26.73
_diffrn_reflns_theta_min 3.20
_exptl_absorpt_coefficient_mu 1.897
_exptl_absorpt_correction_T_max 0.8329
_exptl_absorpt_correction_T_min 0.5325
_exptl_absorpt_correction_type multi-scan
_exptl_absorpt_process_details
;
CrysAlisPro, Oxford Diffraction Ltd.,
Version 1.171.33.66 (release 28-04-2010 CrysAlis171 .NET)
(compiled Apr 28 2010,14:27:37)
empirical absorption correction using spherical harmonics,
 implemented in SCALE3 ABSPACK scaling algorithm.
;
_exptl_crystal_colour green
_exptl_crystal_density_diffrn 1.767
_exptl_crystal_description block
_exptl_crystal_F_000 888
_exptl_crystal_size_max 0.38
_exptl_crystal_size_mid 0.20
_exptl_crystal_size_min 0.10
_refine_diff_density_max 0.388
_refine_diff_density_min -0.359
_refine_diff_density_rms 0.059
_refine_ls_extinction_method none
_refine_ls_goodness_of_fit_ref 1.053
_refine_ls_hydrogen_treatment constr
_refine_ls_matrix_type full
_refine_ls_number_parameters 235
_refine_ls_number_reflns 3628
_refine_ls_number_restraints 0
_refine_ls_restrained_S_all 1.053
_refine_ls_R_factor_all 0.0210
_refine_ls_R_factor_gt 0.0168
_refine_ls_shift/su_max 0.003
_refine_ls_shift/su_mean 0.000
_refine_ls_structure_factor_coef Fsqd
_refine_ls_weighting_details 'calc w=1/[\s^2^(Fo^2^)+(0.0239P)^2^+0.8088P] where P=(Fo^2^+2Fc^2^)/3'
_refine_ls_weighting_scheme calc
_refine_ls_wR_factor_gt 0.0419
_refine_ls_wR_factor_ref 0.0430
_reflns_number_gt 3201
_reflns_number_total 3628
_reflns_threshold_expression >2sigma(I)
_cod_data_source_file ic400729t_si_005.cif
_cod_data_source_block gwbpc11
_cod_database_code 4336145

loop_
_symmetry_equiv_pos_as_xyz
'x, y, z'
'-x+1/2, y+1/2, -z+1/2'
'-x, -y, -z'
'x-1/2, -y-1/2, z-1/2'

loop_
_atom_site_label
_atom_site_type_symbol
_atom_site_fract_x
_atom_site_fract_y
_atom_site_fract_z
_atom_site_U_iso_or_equiv
_atom_site_adp_type
_atom_site_occupancy
_atom_site_symmetry_multiplicity
_atom_site_calc_flag
_atom_site_refinement_flags
C1 C 0.9020(2) 0.34399(11) 0.87599(10) 0.0154(3) Uani 1 1 d .
H1 H 0.9900 0.3741 0.9111 0.019 Uiso 1 1 calc R
C2 C 0.9401(3) 0.34373(12) 0.79549(10) 0.0188(4) Uani 1 1 d .
H2 H 1.0545 0.3732 0.7768 0.023 Uiso 1 1 calc R
C3 C 0.8138(3) 0.30144(12) 0.74347(10) 0.0194(4) Uani 1 1 d .
H3 H 0.8423 0.3007 0.6893 0.023 Uiso 1 1 calc R
C4 C 0.6421(3) 0.25923(11) 0.77068(9) 0.0159(3) Uani 1 1 d .
C5 C 0.4919(3) 0.21467(12) 0.72660(10) 0.0210(4) Uani 1 1 d .
H5 H 0.5006 0.2102 0.6714 0.025 Uiso 1 1 calc R
C6 C 0.3349(3) 0.17830(12) 0.76416(10) 0.0205(4) Uani 1 1 d .
H6 H 0.2354 0.1492 0.7335 0.025 Uiso 1 1 calc R
C7 C 0.3117(2) 0.18152(12) 0.84657(10) 0.0164(3) Uani 1 1 d .
H7 H 0.2006 0.1550 0.8706 0.020 Uiso 1 1 calc R
C8 C 0.4552(2) 0.22430(11) 0.89008(9) 0.0134(3) Uani 1 1 d .
C9 C 0.6162(2) 0.26232(11) 0.85168(9) 0.0126(3) Uani 1 1 d .
C10 C 0.8019(2) 0.20386(11) 1.03075(9) 0.0122(3) Uani 1 1 d .
C11 C 1.0033(2) 0.19592(11) 1.01805(9) 0.0139(3) Uani 1 1 d .
H11 H 1.0649 0.2388 0.9848 0.017 Uiso 1 1 calc R
C12 C 1.1167(2) 0.12758(11) 1.05224(9) 0.0147(3) Uani 1 1 d .
H12 H 1.2530 0.1231 1.0416 0.018 Uiso 1 1 calc R
C13 C 1.0290(2) 0.06608(11) 1.10190(9) 0.0149(3) Uani 1 1 d .
C14 C 0.8299(3) 0.07167(12) 1.11736(10) 0.0168(3) Uani 1 1 d .
H14 H 0.7702 0.0297 1.1520 0.020 Uiso 1 1 calc R
C15 C 0.7197(2) 0.13977(11) 1.08130(10) 0.0156(3) Uani 1 1 d .
H15 H 0.5829 0.1430 1.0913 0.019 Uiso 1 1 calc R
C16 C 0.6241(2) 0.36870(11) 1.04266(9) 0.0130(3) Uani 1 1 d .
C17 C 0.4382(2) 0.38901(12) 1.07032(10) 0.0169(3) Uani 1 1 d .
H17 H 0.3290 0.3529 1.0541 0.020 Uiso 1 1 calc R
C18 C 0.4096(3) 0.46156(12) 1.12149(11) 0.0210(4) Uani 1 1 d .
H18 H 0.2826 0.4749 1.1407 0.025 Uiso 1 1 calc R
C19 C 0.5695(3) 0.51331(12) 1.14349(10) 0.0207(4) Uani 1 1 d .
H19 H 0.5503 0.5626 1.1786 0.025 Uiso 1 1 calc R
C21 C 0.7684(2) 0.42785(11) 1.07052(9) 0.0145(3) Uani 1 1 d .
B1 B 0.6630(3) 0.27955(12) 0.98995(10) 0.0125(3) Uani 1 1 d .
N1 N 0.7442(2) 0.30251(9) 0.90308(8) 0.0125(3) Uani 1 1 d .
N2 N 0.7518(2) 0.49749(10) 1.11775(8) 0.0182(3) Uani 1 1 d .
O1 O 0.46700(16) 0.23731(8) 0.96764(6) 0.0140(2) Uani 1 1 d .
I1 I 1.203028(16) -0.036138(7) 1.154146(7) 0.01993(5) Uani 1 1 d .
F1 F 0.95666(14) 0.41277(7) 1.04715(6) 0.0201(2) Uani 1 1 d .

loop_
_atom_site_aniso_label
_atom_site_aniso_U_11
_atom_site_aniso_U_22
_atom_site_aniso_U_33
_atom_site_aniso_U_23
_atom_site_aniso_U_13
_atom_site_aniso_U_12
C1 0.0143(8) 0.0136(8) 0.0184(8) 0.0035(6) -0.0008(6) -0.0001(6)
C2 0.0177(9) 0.0181(9) 0.0208(9) 0.0061(7) 0.0038(7) 0.0007(7)
C3 0.0232(9) 0.0207(9) 0.0143(8) 0.0046(7) 0.0023(7) 0.0052(7)
C4 0.0204(9) 0.0133(8) 0.0140(8) 0.0008(6) -0.0011(6) 0.0047(7)
C5 0.0267(10) 0.0222(9) 0.0138(8) -0.0014(7) -0.0037(7) 0.0034(7)
C6 0.0217(9) 0.0192(9) 0.0201(9) -0.0051(7) -0.0074(7) 0.0011(7)
C7 0.0141(8) 0.0142(8) 0.0208(8) -0.0020(7) -0.0015(6) 0.0010(6)
C8 0.0154(8) 0.0094(7) 0.0152(8) -0.0005(6) -0.0013(6) 0.0047(6)
C9 0.0127(8) 0.0098(7) 0.0151(8) 0.0001(6) -0.0028(6) 0.0032(6)
C10 0.0131(8) 0.0121(7) 0.0113(7) -0.0029(6) -0.0011(6) -0.0002(6)
C11 0.0152(8) 0.0141(8) 0.0123(7) 0.0004(6) -0.0002(6) -0.0024(6)
C12 0.0127(8) 0.0157(8) 0.0157(8) -0.0009(6) -0.0009(6) 0.0004(6)
C13 0.0174(8) 0.0105(7) 0.0168(8) -0.0008(6) -0.0033(6) 0.0028(6)
C14 0.0175(8) 0.0133(8) 0.0198(8) 0.0026(7) 0.0031(7) -0.0013(7)
C15 0.0115(8) 0.0174(8) 0.0179(8) 0.0004(7) 0.0028(6) -0.0004(6)
C16 0.0153(8) 0.0119(8) 0.0117(7) 0.0023(6) -0.0014(6) 0.0011(6)
C17 0.0156(8) 0.0170(8) 0.0179(8) -0.0004(7) -0.0027(6) 0.0015(7)
C18 0.0199(9) 0.0215(9) 0.0216(9) -0.0005(7) 0.0012(7) 0.0077(7)
C19 0.0298(10) 0.0138(8) 0.0185(8) -0.0026(7) -0.0020(7) 0.0064(7)
C21 0.0142(8) 0.0142(8) 0.0151(8) 0.0034(6) -0.0002(6) 0.0014(6)
B1 0.0105(8) 0.0137(9) 0.0133(8) 0.0000(7) 0.0009(7) -0.0022(7)
N1 0.0130(7) 0.0109(6) 0.0135(6) 0.0009(5) -0.0006(5) 0.0012(5)
N2 0.0244(8) 0.0122(7) 0.0179(7) 0.0003(6) -0.0040(6) -0.0007(6)
O1 0.0123(6) 0.0162(6) 0.0136(6) -0.0008(4) -0.0003(4) -0.0018(4)
I1 0.02149(7) 0.01254(6) 0.02557(7) 0.00116(4) -0.00557(4) 0.00385(4)
F1 0.0136(5) 0.0220(5) 0.0246(5) -0.0034(4) 0.0012(4) -0.0039(4)

loop_
_atom_type_symbol
_atom_type_description
_atom_type_scat_dispersion_real
_atom_type_scat_dispersion_imag
_atom_type_scat_source
C C 0.0033 0.0016 'International Tables Vol C Tables 4.2.6.8 and 6.1.1.4'
H H 0.0000 0.0000 'International Tables Vol C Tables 4.2.6.8 and 6.1.1.4'
B B 0.0013 0.0007 'International Tables Vol C Tables 4.2.6.8 and 6.1.1.4'
N N 0.0061 0.0033 'International Tables Vol C Tables 4.2.6.8 and 6.1.1.4'
O O 0.0106 0.0060 'International Tables Vol C Tables 4.2.6.8 and 6.1.1.4'
I I -0.4742 1.8119 'International Tables Vol C Tables 4.2.6.8 and 6.1.1.4'
F F 0.0171 0.0103 'International Tables Vol C Tables 4.2.6.8 and 6.1.1.4'

loop_
_geom_angle_atom_site_label_1
_geom_angle_atom_site_label_2
_geom_angle_atom_site_label_3
_geom_angle
N1 C1 C2 120.36(15)
C3 C2 C1 120.83(16)
C2 C3 C4 119.80(16)
C9 C4 C3 115.58(15)
C9 C4 C5 116.07(16)
C3 C4 C5 128.35(16)
C6 C5 C4 119.47(16)
C5 C6 C7 123.70(16)
C8 C7 C6 117.65(16)
O1 C8 C7 129.24(15)
O1 C8 C9 111.91(14)
C7 C8 C9 118.85(15)
N1 C9 C4 124.32(15)
N1 C9 C8 111.41(14)
C4 C9 C8 124.27(15)
C11 C10 C15 116.33(15)
C11 C10 B1 124.09(14)
C15 C10 B1 119.57(14)
C12 C11 C10 122.33(15)
C13 C12 C11 119.19(15)
C12 C13 C14 120.81(15)
C12 C13 I1 118.77(12)
C14 C13 I1 120.41(12)
C13 C14 C15 118.70(15)
C14 C15 C10 122.63(15)
C21 C16 C17 113.04(15)
C21 C16 B1 125.19(14)
C17 C16 B1 121.56(14)
C16 C17 C18 121.02(16)
C19 C18 C17 118.38(17)
N2 C19 C18 123.09(16)
N2 C21 F1 113.47(14)
N2 C21 C16 129.18(16)
F1 C21 C16 117.35(14)
O1 B1 C10 109.60(13)
O1 B1 C16 108.68(13)
C10 B1 C16 114.65(13)
O1 B1 N1 99.49(12)
C10 B1 N1 109.46(13)
C16 B1 N1 113.85(13)
C1 N1 C9 119.07(14)
C1 N1 B1 134.67(14)
C9 N1 B1 106.11(12)
C21 N2 C19 115.29(15)
C8 O1 B1 110.19(12)

loop_
_geom_bond_atom_site_label_1
_geom_bond_atom_site_label_2
_geom_bond_distance
C1 N1 1.325(2)
C1 C2 1.406(2)
C2 C3 1.375(3)
C3 C4 1.408(3)
C4 C9 1.401(2)
C4 C5 1.419(2)
C5 C6 1.365(3)
C6 C7 1.423(2)
C7 C8 1.370(2)
C8 O1 1.3420(19)
C8 C9 1.402(2)
C9 N1 1.361(2)
C10 C11 1.396(2)
C10 C15 1.400(2)
C10 B1 1.609(2)
C11 C12 1.388(2)
C12 C13 1.382(2)
C13 C14 1.387(2)
C13 I1 2.1005(16)
C14 C15 1.387(2)
C16 C21 1.389(2)
C16 C17 1.390(2)
C16 B1 1.613(2)
C17 C18 1.394(2)
C18 C19 1.374(3)
C19 N2 1.343(2)
C21 N2 1.308(2)
C21 F1 1.3663(19)
B1 O1 1.514(2)
B1 N1 1.630(2)
